data_2224030
loop_
_publ_author_name
'Benzeid, Hanane'
'Saffon, Nathalie'
'Garrigues, Bernard'
'Essassi, El Mokhtar'
'Ng, Seik Weng'

_publ_section_title
;10,10'-Methylenebis[2,3-dihydro-1<i>H</i>-benzo[<i>e</i>]pyrrolo[1,2-<i>a</i>][1,4]diazepine-5,11(10<i>H</i>,11a<i>H</i>)-dione]
 dihydrate
;
_journal_coeditor_code TK2545
_journal_issue 11
_journal_name_full 'Acta Crystallographica Section E'
_journal_page_first o2684
_journal_paper_doi 10.1107/S1600536809040501
_journal_volume 65
_journal_year 2009
_chemical_formula_iupac 'C25 H24 N4 O4, 2H2 O'
_chemical_formula_moiety 'C25 H24 N4 O4, 2(H2 O)'
_chemical_formula_sum 'C25 H28 N4 O6'
_chemical_formula_weight 480.51
_chemical_name_systematic
;
10,10'-Methylenebis[2,3-dihydro-1<i>H</i>-
benzo[<i>e</i>]pyrrolo[1,2-<i>a</i>][1,4]diazepine-
5,11(10<i>H</i>,11a<i>H</i>)-dione] dihydrate
;
_space_group_IT_number 152
_symmetry_cell_setting trigonal
_symmetry_space_group_name_Hall 'P 31 2"'
_symmetry_space_group_name_H-M 'P 31 2 1'
_atom_sites_solution_hydrogens geom
_atom_sites_solution_primary direct
_atom_sites_solution_secondary difmap
_audit_creation_method SHELXL-97
_cell_angle_alpha 90
_cell_angle_beta 90
_cell_angle_gamma 120
_cell_formula_units_Z 3
_cell_length_a 11.9901(2)
_cell_length_b 11.9901
_cell_length_c 13.6054(2)
_cell_measurement_reflns_used 9284
_cell_measurement_temperature 193(2)
_cell_measurement_theta_max 28.3
_cell_measurement_theta_min 5.0
_cell_volume 1693.90(4)
_computing_cell_refinement 'SAINT (Bruker, 2005)'
_computing_data_collection 'APEX2 (Bruker, 2005)'
_computing_data_reduction 'SAINT (Bruker, 2005)'
_computing_molecular_graphics 'X-SEED (Barbour, 2001)'
_computing_publication_material 'publCIF (Westrip, 2009)'
_computing_structure_refinement 'SHELXL97 (Sheldrick, 2008)'
_computing_structure_solution 'SHELXS97 (Sheldrick, 2008)'
_diffrn_ambient_temperature 193(2)
_diffrn_measured_fraction_theta_full 0.988
_diffrn_measured_fraction_theta_max 0.988
_diffrn_measurement_device_type 'Bruker APEXII'
_diffrn_measurement_method '\f and \w'
_diffrn_radiation_monochromator graphite
_diffrn_radiation_source 'fine-focus sealed tube'
_diffrn_radiation_type MoK\a
_diffrn_radiation_wavelength 0.71073
_diffrn_reflns_av_R_equivalents 0.043
_diffrn_reflns_av_sigmaI/netI 0.021
_diffrn_reflns_limit_h_max 0
_diffrn_reflns_limit_h_min -13
_diffrn_reflns_limit_k_max 15
_diffrn_reflns_limit_k_min 0
_diffrn_reflns_limit_l_max 18
_diffrn_reflns_limit_l_min 0
_diffrn_reflns_number 23041
_diffrn_reflns_theta_full 28.3
_diffrn_reflns_theta_max 28.3
_diffrn_reflns_theta_min 5.2
_diffrn_standards_decay_% 0
_diffrn_standards_interval_count 0
_diffrn_standards_interval_time 0
_diffrn_standards_number 0
_exptl_absorpt_coefficient_mu 0.102
_exptl_absorpt_correction_type none
_exptl_crystal_colour Colorless
_exptl_crystal_density_diffrn 1.413
_exptl_crystal_density_method 'not measured'
_exptl_crystal_description Block
_exptl_crystal_F_000 762
_exptl_crystal_size_max 0.20
_exptl_crystal_size_mid 0.20
_exptl_crystal_size_min 0.10
_refine_diff_density_max 0.46
_refine_diff_density_min -0.48
_refine_ls_abs_structure_details nd
_refine_ls_extinction_method none
_refine_ls_goodness_of_fit_ref 1.18
_refine_ls_hydrogen_treatment constr
_refine_ls_matrix_type full
_refine_ls_number_parameters 159
_refine_ls_number_reflns 1572
_refine_ls_number_restraints 0
_refine_ls_restrained_S_all 1.18
_refine_ls_R_factor_all 0.047
_refine_ls_R_factor_gt 0.043
_refine_ls_shift/su_max 0.001
_refine_ls_shift/su_mean 0.001
_refine_ls_structure_factor_coef Fsqd
_refine_ls_weighting_details 'calc w=1/[\s^2^(Fo^2^)+(0.0716P)^2^+0.3837P] where P=(Fo^2^+2Fc^2^)/3'
_refine_ls_weighting_scheme calc
_refine_ls_wR_factor_gt 0.124
_refine_ls_wR_factor_ref 0.126
_reflns_number_gt 1472
_reflns_number_total 1572
_reflns_threshold_expression I>2\s(I)
_cod_data_source_file tk2545.cif
_cod_data_source_block I
_cod_depositor_comments
;
The following automatic conversions were performed:
'_symmetry_cell_setting' value 'Trigonal' changed to 'trigonal' according
to '/home/saulius/struct/CIF-dictionaries/cif_core.dic' dictionary named
'cif_core.dic' version 2.4.1 from
2010-06-29.

'_exptl_absorpt_correction_type' value 'None' changed to
'none' according to '/home/saulius/struct/CIF-dictionaries/cif_core.dic'
dictionary named 'cif_core.dic' version 2.4.1 from 2010-06-29.

Automatic conversion script
Id: cif_fix_enum 1527 2010-12-29 10:47:43Z saulius 

The following automatic conversions were performed:

'_symmetry_cell_setting' value 'Trigonal' changed to 'trigonal'
according to /home/saulius/struct/CIF-dictionaries/cif_core.dic
dictionary named 'cif_core.dic' version 2.4.1 from
2010-06-29.

'_exptl_absorpt_correction_type' value 'None' changed to
'none' according to
/home/saulius/struct/CIF-dictionaries/cif_core.dic dictionary named
'cif_core.dic' version 2.4.1 from 2010-06-29.

Automatic conversion script
Id: cif_fix_values 1715 2011-07-08 13:25:40Z adriana 
;
_cod_database_code 2224030
_cod_database_fobs_code 2224030

loop_
_symmetry_equiv_pos_as_xyz
'x, y, z'
'-y, x-y, z+1/3'
'-x+y, -x, z+2/3'
'x-y, -y, -z+2/3'
'-x, -x+y, -z+1/3'
'y, x, -z'

loop_
_atom_site_type_symbol
_atom_site_label
_atom_site_fract_x
_atom_site_fract_y
_atom_site_fract_z
_atom_site_U_iso_or_equiv
_atom_site_adp_type
_atom_site_calc_flag
_atom_site_refinement_flags
_atom_site_occupancy
_atom_site_disorder_assembly
_atom_site_disorder_group
O O1 0.57170(18) 0.14709(17) 0.22350(11) 0.0274(4) Uani d . 1 . .
O O2 0.7198(2) 0.0623(2) 0.57106(13) 0.0362(5) Uani d . 1 . .
O O1W 0.9339(4) 0.0162(4) 0.5795(2) 0.0819(10) Uani d . 1 . .
H H1W1 0.8758 0.0349 0.5692 0.123 Uiso d R 1 . .
H H1W2 1.0069 0.0798 0.5645 0.123 Uiso d R 1 . .
N N1 0.47771(19) 0.1028(2) 0.37359(13) 0.0219(4) Uani d . 1 . .
N N2 0.7341(2) 0.16144(19) 0.42630(14) 0.0235(4) Uani d . 1 . .
C C1 0.4814(2) 0.1364(2) 0.47532(15) 0.0233(5) Uani d . 1 . .
C C2 0.3891(3) 0.1666(3) 0.50682(18) 0.0303(5) Uani d . 1 . .
H H2 0.3310 0.1689 0.4606 0.036 Uiso calc R 1 . .
C C3 0.3812(3) 0.1934(3) 0.60537(19) 0.0361(6) Uani d . 1 . .
H H3 0.3195 0.2160 0.6261 0.043 Uiso calc R 1 . .
C C4 0.4645(3) 0.1867(3) 0.67300(18) 0.0382(7) Uani d . 1 . .
H H4 0.4581 0.2019 0.7407 0.046 Uiso calc R 1 . .
C C5 0.5571(3) 0.1577(2) 0.64133(16) 0.0303(6) Uani d . 1 . .
H H5 0.6133 0.1529 0.6882 0.036 Uiso calc R 1 . .
C C6 0.5699(2) 0.1355(2) 0.54191(16) 0.0243(5) Uani d . 1 . .
C C7 0.3561(3) 0.0000 0.3333 0.0239(6) Uani d S 1 . .
H H7A 0.2900 -0.0353 0.3858 0.029 Uiso calc PR 0.50 . .
H H7B 0.3253 0.0353 0.2809 0.029 Uiso calc PR 0.50 . .
C C8 0.5813(2) 0.1646(2) 0.31219(16) 0.0224(5) Uani d . 1 . .
C C9 0.7077(2) 0.2487(2) 0.36580(15) 0.0225(5) Uani d . 1 . .
H H9 0.7020 0.3141 0.4078 0.027 Uiso calc R 1 . .
C C10 0.8238(2) 0.3128(3) 0.29721(17) 0.0296(5) Uani d . 1 . .
H H10A 0.8938 0.3930 0.3265 0.036 Uiso calc R 1 . .
H H10B 0.7997 0.3332 0.2329 0.036 Uiso calc R 1 . .
C C11 0.8645(3) 0.2109(3) 0.28641(18) 0.0320(6) Uani d . 1 . .
H H11A 0.9549 0.2499 0.2641 0.038 Uiso calc R 1 . .
H H11B 0.8080 0.1425 0.2397 0.038 Uiso calc R 1 . .
C C12 0.8482(3) 0.1579(3) 0.39173(18) 0.0317(6) Uani d . 1 . .
H H12A 0.8334 0.0690 0.3918 0.038 Uiso calc R 1 . .
H H12B 0.9245 0.2133 0.4327 0.038 Uiso calc R 1 . .
C C13 0.6801(2) 0.1157(2) 0.51428(16) 0.0251(5) Uani d . 1 . .

loop_
_atom_site_aniso_label
_atom_site_aniso_U_11
_atom_site_aniso_U_22
_atom_site_aniso_U_33
_atom_site_aniso_U_12
_atom_site_aniso_U_13
_atom_site_aniso_U_23
O1 0.0330(9) 0.0290(9) 0.0170(7) 0.0132(8) -0.0008(6) 0.0000(6)
O2 0.0427(11) 0.0404(11) 0.0284(9) 0.0229(9) -0.0039(8) 0.0068(8)
O1W 0.082(2) 0.126(3) 0.0681(18) 0.075(2) -0.0051(16) 0.0110(19)
N1 0.0235(9) 0.0246(9) 0.0173(8) 0.0117(8) -0.0014(7) -0.0033(7)
N2 0.0260(10) 0.0253(10) 0.0196(8) 0.0131(8) -0.0018(7) 0.0005(7)
C1 0.0273(11) 0.0201(10) 0.0184(9) 0.0088(9) 0.0018(9) -0.0020(8)
C2 0.0304(13) 0.0304(12) 0.0296(12) 0.0148(11) 0.0025(9) -0.0054(10)
C3 0.0323(13) 0.0361(14) 0.0334(13) 0.0122(12) 0.0061(11) -0.0124(11)
C4 0.0365(15) 0.0363(14) 0.0242(11) 0.0050(12) 0.0091(11) -0.0074(10)
C5 0.0330(13) 0.0259(12) 0.0178(10) 0.0042(10) 0.0009(9) 0.0005(9)
C6 0.0267(11) 0.0209(10) 0.0181(10) 0.0064(9) 0.0014(8) -0.0009(8)
C7 0.0248(11) 0.0276(16) 0.0203(13) 0.0138(8) -0.0021(6) -0.0041(12)
C8 0.0271(11) 0.0212(10) 0.0206(10) 0.0134(9) -0.0005(8) 0.0010(8)
C9 0.0271(11) 0.0212(10) 0.0173(9) 0.0106(9) -0.0013(8) 0.0014(8)
C10 0.0287(12) 0.0278(12) 0.0247(10) 0.0084(10) 0.0034(9) 0.0017(9)
C11 0.0294(12) 0.0387(14) 0.0277(12) 0.0168(11) 0.0022(10) -0.0014(11)
C12 0.0299(13) 0.0382(14) 0.0287(12) 0.0183(11) -0.0029(10) -0.0031(10)
C13 0.0293(12) 0.0227(11) 0.0193(9) 0.0099(9) -0.0037(9) 0.0002(8)

loop_
_atom_type_symbol
_atom_type_description
_atom_type_scat_dispersion_real
_atom_type_scat_dispersion_imag
_atom_type_scat_source
C C 0.0033 0.0000 'International Tables Vol C Tables 4.2.6.8 and 6.1.1.4'
H H 0.0000 0.0000 'International Tables Vol C Tables 4.2.6.8 and 6.1.1.4'
N N 0.0061 0.0000 'International Tables Vol C Tables 4.2.6.8 and 6.1.1.4'
O O 0.0106 0.0000 'International Tables Vol C Tables 4.2.6.8 and 6.1.1.4'

loop_
_geom_angle_atom_site_label_1
_geom_angle_atom_site_label_2
_geom_angle_atom_site_label_3
_geom_angle_site_symmetry_1
_geom_angle_site_symmetry_3
_geom_angle
_geom_angle_publ_flag
H1W1 O1W H1W2 . . 109.8 ?
C8 N1 C1 . . 122.97(19) ?
C8 N1 C7 . . 118.68(17) ?
C1 N1 C7 . . 118.32(17) ?
C13 N2 C12 . . 122.8(2) ?
C13 N2 C9 . . 123.6(2) ?
C12 N2 C9 . . 111.90(18) ?
C2 C1 C6 . . 120.4(2) ?
C2 C1 N1 . . 116.9(2) ?
C6 C1 N1 . . 122.6(2) ?
C1 C2 C3 . . 120.7(2) ?
C1 C2 H2 . . 119.6 ?
C3 C2 H2 . . 119.6 ?
C4 C3 C2 . . 119.4(3) ?
C4 C3 H3 . . 120.3 ?
C2 C3 H3 . . 120.3 ?
C5 C4 C3 . . 119.8(2) ?
C5 C4 H4 . . 120.1 ?
C3 C4 H4 . . 120.1 ?
C4 C5 C6 . . 121.6(2) ?
C4 C5 H5 . . 119.2 ?
C6 C5 H5 . . 119.2 ?
C1 C6 C5 . . 117.9(2) ?
C1 C6 C13 . . 124.7(2) ?
C5 C6 C13 . . 117.4(2) ?
N1 C7 N1 4 . 109.8(3) ?
N1 C7 H7A 4 . 109.7 ?
N1 C7 H7A . . 109.7 ?
N1 C7 H7B 4 . 109.7 ?
N1 C7 H7B . . 109.7 ?
H7A C7 H7B . . 108.2 ?
O1 C8 N1 . . 121.9(2) ?
O1 C8 C9 . . 124.4(2) ?
N1 C8 C9 . . 113.59(18) ?
N2 C9 C8 . . 106.93(18) ?
N2 C9 C10 . . 103.41(19) ?
C8 C9 C10 . . 113.32(18) ?
N2 C9 H9 . . 111.0 ?
C8 C9 H9 . . 111.0 ?
C10 C9 H9 . . 111.0 ?
C9 C10 C11 . . 103.3(2) ?
C9 C10 H10A . . 111.1 ?
C11 C10 H10A . . 111.1 ?
C9 C10 H10B . . 111.1 ?
C11 C10 H10B . . 111.1 ?
H10A C10 H10B . . 109.1 ?
C10 C11 C12 . . 102.4(2) ?
C10 C11 H11A . . 111.3 ?
C12 C11 H11A . . 111.3 ?
C10 C11 H11B . . 111.3 ?
C12 C11 H11B . . 111.3 ?
H11A C11 H11B . . 109.2 ?
N2 C12 C11 . . 102.4(2) ?
N2 C12 H12A . . 111.3 ?
C11 C12 H12A . . 111.3 ?
N2 C12 H12B . . 111.3 ?
C11 C12 H12B . . 111.3 ?
H12A C12 H12B . . 109.2 ?
O2 C13 N2 . . 122.4(2) ?
O2 C13 C6 . . 121.4(2) ?
N2 C13 C6 . . 116.2(2) ?

loop_
_geom_bond_atom_site_label_1
_geom_bond_atom_site_label_2
_geom_bond_site_symmetry_2
_geom_bond_distance
_geom_bond_publ_flag
O1 C8 . 1.220(3) ?
O2 C13 . 1.240(3) ?
O1W H1W1 . 0.8429 ?
O1W H1W2 . 0.8500 ?
N1 C8 . 1.367(3) ?
N1 C1 . 1.436(3) ?
N1 C7 . 1.466(3) ?
N2 C13 . 1.341(3) ?
N2 C12 . 1.466(3) ?
N2 C9 . 1.485(3) ?
C1 C2 . 1.393(3) ?
C1 C6 . 1.399(3) ?
C2 C3 . 1.393(3) ?
C2 H2 . 0.9500 ?
C3 C4 . 1.389(4) ?
C3 H3 . 0.9500 ?
C4 C5 . 1.387(4) ?
C4 H4 . 0.9500 ?
C5 C6 . 1.402(3) ?
C5 H5 . 0.9500 ?
C6 C13 . 1.502(4) ?
C7 N1 4 1.466(3) ?
C7 H7A . 0.9900 ?
C7 H7B . 0.9900 ?
C8 C9 . 1.522(3) ?
C9 C10 . 1.526(3) ?
C9 H9 . 1.0000 ?
C10 C11 . 1.533(4) ?
C10 H10A . 0.9900 ?
C10 H10B . 0.9900 ?
C11 C12 . 1.540(3) ?
C11 H11A . 0.9900 ?
C11 H11B . 0.9900 ?
C12 H12A . 0.9900 ?
C12 H12B . 0.9900 ?

loop_
_geom_hbond_atom_site_label_D
_geom_hbond_atom_site_label_H
_geom_hbond_atom_site_label_A
_geom_hbond_site_symmetry_A
_geom_hbond_distance_DH
_geom_hbond_distance_HA
_geom_hbond_distance_DA
_geom_hbond_angle_DHA
_geom_hbond_publ_flag
O1w H1w1 O2 . 0.84 2.06 2.886(4) 168 no

loop_
_geom_torsion_atom_site_label_1
_geom_torsion_atom_site_label_2
_geom_torsion_atom_site_label_3
_geom_torsion_atom_site_label_4
_geom_torsion_site_symmetry_1
_geom_torsion_site_symmetry_2
_geom_torsion_site_symmetry_3
_geom_torsion_site_symmetry_4
_geom_torsion
_geom_torsion_publ_flag
C8 N1 C1 C2 . . . . 124.6(2) ?
C7 N1 C1 C2 . . . . -53.5(3) ?
C8 N1 C1 C6 . . . . -57.4(3) ?
C7 N1 C1 C6 . . . . 124.5(2) ?
C6 C1 C2 C3 . . . . -1.6(4) ?
N1 C1 C2 C3 . . . . 176.4(2) ?
C1 C2 C3 C4 . . . . -1.6(4) ?
C2 C3 C4 C5 . . . . 2.1(4) ?
C3 C4 C5 C6 . . . . 0.4(4) ?
C2 C1 C6 C5 . . . . 4.0(3) ?
N1 C1 C6 C5 . . . . -173.9(2) ?
C2 C1 C6 C13 . . . . -174.4(2) ?
N1 C1 C6 C13 . . . . 7.7(4) ?
C4 C5 C6 C1 . . . . -3.4(4) ?
C4 C5 C6 C13 . . . . 175.1(2) ?
C8 N1 C7 N1 . . . 4 59.77(17) ?
C1 N1 C7 N1 . . . 4 -122.0(2) ?
C1 N1 C8 O1 . . . . -169.7(2) ?
C7 N1 C8 O1 . . . . 8.4(3) ?
C1 N1 C8 C9 . . . . 13.9(3) ?
C7 N1 C8 C9 . . . . -168.02(19) ?
C13 N2 C9 C8 . . . . -81.2(3) ?
C12 N2 C9 C8 . . . . 113.4(2) ?
C13 N2 C9 C10 . . . . 158.9(2) ?
C12 N2 C9 C10 . . . . -6.5(2) ?
O1 C8 C9 N2 . . . . -112.1(2) ?
N1 C8 C9 N2 . . . . 64.2(2) ?
O1 C8 C9 C10 . . . . 1.1(3) ?
N1 C8 C9 C10 . . . . 177.5(2) ?
N2 C9 C10 C11 . . . . 29.1(2) ?
C8 C9 C10 C11 . . . . -86.3(2) ?
C9 C10 C11 C12 . . . . -40.6(2) ?
C13 N2 C12 C11 . . . . 175.9(2) ?
C9 N2 C12 C11 . . . . -18.6(3) ?
C10 C11 C12 N2 . . . . 35.9(2) ?
C12 N2 C13 O2 . . . . -3.0(4) ?
C9 N2 C13 O2 . . . . -166.9(2) ?
C12 N2 C13 C6 . . . . 175.5(2) ?
C9 N2 C13 C6 . . . . 11.7(3) ?
C1 C6 C13 O2 . . . . -148.6(2) ?
C5 C6 C13 O2 . . . . 33.0(3) ?
C1 C6 C13 N2 . . . . 32.9(3) ?
C5 C6 C13 N2 . . . . -145.5(2) ?
